data_1558696
loop_
_publ_author_name
'Zhang, Dejin'
'Yang, Guoqiang'
'Zhao, Yue'
'Shao, Shouyan'
'Zhu, Guisheng'
'Liu, Peijun'
'Liu, Jia'
'Hu, Xingbang'
'Zhang, Zhibing'

_publ_section_title
;
 Efficient methanol carbonylation to methyl acetate catalyzed by a
 cyclic(alkyl)(amino)carbene iridium complex
;
_journal_issue 17
_journal_name_full 'Catalysis Science &amp; Technology'
_journal_page_first 6045
_journal_page_last 6049
_journal_paper_doi 10.1039/D0CY00054J
_journal_volume 10
_journal_year 2020
_chemical_formula_sum 'C30 H47 Cl Ir N'
_chemical_formula_weight 649.33
_space_group_crystal_system monoclinic
_space_group_IT_number 14
_space_group_name_Hall '-P 2ybc'
_space_group_name_H-M_alt 'P 1 21/c 1'
_atom_sites_solution_hydrogens mixed
_audit_creation_method SHELXL-2018/3
_audit_update_record
;
2019-10-11 deposited with the CCDC.	2020-07-27 downloaded from the CCDC.
;
_cell_angle_alpha 90
_cell_angle_beta 97.789(2)
_cell_angle_gamma 90
_cell_formula_units_Z 4
_cell_length_a 10.1037(6)
_cell_length_b 11.6662(7)
_cell_length_c 23.6230(15)
_cell_measurement_reflns_used 9978
_cell_measurement_temperature 193(2)
_cell_measurement_theta_max 53.94
_cell_measurement_theta_min 3.29
_cell_volume 2758.8(3)
_computing_structure_refinement 'SHELXL-2018/3 (Sheldrick, 2018)'
_computing_structure_solution 'SHELXT 2014/5 (Sheldrick, 2014)'
_diffrn_ambient_temperature 193(2)
_diffrn_measured_fraction_theta_full 0.972
_diffrn_measured_fraction_theta_max 0.972
_diffrn_measurement_device_type 'Bruker D8 Venture'
_diffrn_measurement_method '\f and \w scans'
_diffrn_radiation_type GaK\a
_diffrn_radiation_wavelength 1.34139
_diffrn_reflns_av_R_equivalents 0.0631
_diffrn_reflns_av_unetI/netI 0.0573
_diffrn_reflns_Laue_measured_fraction_full 0.972
_diffrn_reflns_Laue_measured_fraction_max 0.972
_diffrn_reflns_limit_h_max 12
_diffrn_reflns_limit_h_min -10
_diffrn_reflns_limit_k_max 13
_diffrn_reflns_limit_k_min -13
_diffrn_reflns_limit_l_max 28
_diffrn_reflns_limit_l_min -28
_diffrn_reflns_number 16260
_diffrn_reflns_point_group_measured_fraction_full 0.972
_diffrn_reflns_point_group_measured_fraction_max 0.972
_diffrn_reflns_theta_full 52.995
_diffrn_reflns_theta_max 52.995
_diffrn_reflns_theta_min 3.286
_exptl_absorpt_coefficient_mu 6.882
_exptl_crystal_density_diffrn 1.563
_exptl_crystal_description BLOCK
_exptl_crystal_F_000 1312
_refine_diff_density_max 0.744
_refine_diff_density_min -1.332
_refine_diff_density_rms 0.193
_refine_ls_extinction_method none
_refine_ls_goodness_of_fit_ref 1.146
_refine_ls_hydrogen_treatment constr
_refine_ls_matrix_type full
_refine_ls_number_parameters 306
_refine_ls_number_reflns 4734
_refine_ls_number_restraints 0
_refine_ls_restrained_S_all 1.146
_refine_ls_R_factor_all 0.0487
_refine_ls_R_factor_gt 0.0461
_refine_ls_shift/su_max 0.001
_refine_ls_shift/su_mean 0.000
_refine_ls_structure_factor_coef Fsqd
_refine_ls_weighting_details 'w=1/[\s^2^(Fo^2^)+(0.0507P)^2^+14.3398P] where P=(Fo^2^+2Fc^2^)/3'
_refine_ls_weighting_scheme calc
_refine_ls_wR_factor_gt 0.1211
_refine_ls_wR_factor_ref 0.1231
_reflns_Friedel_coverage 0.000
_reflns_number_gt 4440
_reflns_number_total 4734
_reflns_threshold_expression 'I > 2\s(I)'
_cod_data_source_file d0cy00054j2.cif
_cod_data_source_block 20190316ZH_zhangzhibing_0m_a
_cod_depositor_comments 'Adding full bibliography for 1558696--1558697.cif.'
_cod_original_sg_symbol_H-M 'P 21/c'
_cod_database_code 1558696
_shelx_shelxl_version_number 2018/3
_shelx_space_group_comment
;
The symmetry employed for this shelxl refinement is uniquely defined
by the following loop, which should always be used as a source of
symmetry information in preference to the above space-group names.
They are only intended as comments.
;

loop_
_space_group_symop_operation_xyz
'x, y, z'
'-x, y+1/2, -z+1/2'
'-x, -y, -z'
'x, -y-1/2, z-1/2'

loop_
_atom_site_label
_atom_site_type_symbol
_atom_site_fract_x
_atom_site_fract_y
_atom_site_fract_z
_atom_site_U_iso_or_equiv
_atom_site_adp_type
_atom_site_occupancy
_atom_site_site_symmetry_order
_atom_site_calc_flag
_atom_site_refinement_flags_posn
_atom_site_refinement_flags_adp
_atom_site_refinement_flags_occupancy
_atom_site_disorder_assembly
_atom_site_disorder_group
C1 C 0.1191(8) 0.2371(8) 0.4757(3) 0.043(2) Uani 1 1 d . . . . .
H1A H 0.133514 0.309071 0.497046 0.065 Uiso 1 1 calc R U . . .
H1B H 0.023033 0.222907 0.466418 0.065 Uiso 1 1 calc R U . . .
H1C H 0.159324 0.242668 0.440282 0.065 Uiso 1 1 calc R U . . .
C2 C 0.1664(8) 0.0251(7) 0.4779(3) 0.0409(19) Uani 1 1 d . . . . .
H2A H 0.218274 0.028348 0.445799 0.061 Uiso 1 1 calc R U . . .
H2B H 0.071770 0.013626 0.463426 0.061 Uiso 1 1 calc R U . . .
H2C H 0.198284 -0.038627 0.503151 0.061 Uiso 1 1 calc R U . . .
C3 C 0.1834(7) 0.1391(6) 0.5118(3) 0.0275(15) Uani 1 1 d . . . . .
H3 H 0.136650 0.131382 0.546269 0.033 Uiso 1 1 calc R U . . .
C4 C 0.3307(6) 0.1599(6) 0.5318(3) 0.0233(14) Uani 1 1 d . . . . .
C5 C 0.4129(7) 0.1792(6) 0.4893(3) 0.0282(15) Uani 1 1 d . . . . .
H5 H 0.374148 0.179007 0.450299 0.034 Uiso 1 1 calc R U . . .
C6 C 0.5481(7) 0.1984(6) 0.5025(3) 0.0283(15) Uani 1 1 d . . . . .
H6 H 0.601018 0.213347 0.472978 0.034 Uiso 1 1 calc R U . . .
C7 C 0.6063(7) 0.1959(6) 0.5587(3) 0.0253(14) Uani 1 1 d . . . . .
H7 H 0.699543 0.209315 0.567655 0.030 Uiso 1 1 calc R U . . .
C8 C 0.5307(6) 0.1741(5) 0.6030(3) 0.0201(13) Uani 1 1 d . . . . .
C9 C 0.3921(6) 0.1579(5) 0.5883(2) 0.0159(12) Uani 1 1 d . . . . .
C10 C 0.6046(6) 0.1698(6) 0.6631(3) 0.0225(13) Uani 1 1 d . . . . .
H10 H 0.540254 0.144435 0.689191 0.027 Uiso 1 1 calc R U . . .
C11 C 0.6605(7) 0.2873(6) 0.6838(3) 0.0305(15) Uani 1 1 d . . . . .
H11A H 0.728395 0.311639 0.660331 0.046 Uiso 1 1 calc R U . . .
H11B H 0.700880 0.281636 0.723804 0.046 Uiso 1 1 calc R U . . .
H11C H 0.587899 0.343640 0.680383 0.046 Uiso 1 1 calc R U . . .
C12 C 0.7196(6) 0.0831(6) 0.6679(3) 0.0287(15) Uani 1 1 d . . . . .
H12A H 0.686753 0.009912 0.651102 0.043 Uiso 1 1 calc R U . . .
H12B H 0.754772 0.071676 0.708225 0.043 Uiso 1 1 calc R U . . .
H12C H 0.790705 0.112255 0.647412 0.043 Uiso 1 1 calc R U . . .
C13 C 0.2909(6) 0.0262(5) 0.6609(3) 0.0202(13) Uani 1 1 d . . . . .
C14 C 0.4012(7) -0.0606(6) 0.6548(3) 0.0304(15) Uani 1 1 d . . . . .
H14A H 0.411350 -0.069005 0.614330 0.046 Uiso 1 1 calc R U . . .
H14B H 0.377620 -0.134773 0.670083 0.046 Uiso 1 1 calc R U . . .
H14C H 0.485523 -0.033558 0.676032 0.046 Uiso 1 1 calc R U . . .
C15 C 0.1570(7) -0.0197(6) 0.6324(3) 0.0308(15) Uani 1 1 d . . . . .
H15A H 0.088320 0.039436 0.633137 0.046 Uiso 1 1 calc R U . . .
H15B H 0.132436 -0.087622 0.653088 0.046 Uiso 1 1 calc R U . . .
H15C H 0.164063 -0.040386 0.592748 0.046 Uiso 1 1 calc R U . . .
C16 C 0.2605(5) 0.2292(5) 0.6620(2) 0.0167(12) Uani 1 1 d . . . . .
C17 C 0.2382(6) 0.1871(5) 0.7221(3) 0.0185(12) Uani 1 1 d . . . . .
C18 C 0.2831(7) 0.0601(5) 0.7232(3) 0.0242(14) Uani 1 1 d . . . . .
H18A H 0.371406 0.051191 0.746652 0.029 Uiso 1 1 calc R U . . .
H18B H 0.217725 0.011148 0.739565 0.029 Uiso 1 1 calc R U . . .
C19 C 0.3347(6) 0.2559(6) 0.7657(3) 0.0233(14) Uani 1 1 d . . . . .
H19A H 0.425908 0.250558 0.754926 0.028 Uiso 1 1 calc R U . . .
H19B H 0.308019 0.337589 0.763414 0.028 Uiso 1 1 calc R U . . .
C20 C 0.3384(7) 0.2153(7) 0.8273(3) 0.0356(17) Uani 1 1 d . . . . .
H20A H 0.251772 0.229967 0.840150 0.053 Uiso 1 1 calc R U . . .
H20B H 0.408421 0.256818 0.851868 0.053 Uiso 1 1 calc R U . . .
H20C H 0.357522 0.132887 0.829468 0.053 Uiso 1 1 calc R U . . .
C21 C 0.0942(6) 0.1986(6) 0.7366(3) 0.0242(14) Uani 1 1 d . . . . .
H21A H 0.032193 0.167324 0.704190 0.029 Uiso 1 1 calc R U . . .
H21B H 0.085984 0.150163 0.770315 0.029 Uiso 1 1 calc R U . . .
C22 C 0.0485(7) 0.3197(7) 0.7490(3) 0.0338(17) Uani 1 1 d . . . . .
H22A H 0.094152 0.345044 0.786087 0.051 Uiso 1 1 calc R U . . .
H22B H -0.048261 0.319808 0.749690 0.051 Uiso 1 1 calc R U . . .
H22C H 0.070227 0.371857 0.719041 0.051 Uiso 1 1 calc R U . . .
C23 C 0.0827(7) 0.5389(6) 0.6223(3) 0.0284(15) Uani 1 1 d . . . . .
H23A H -0.009764 0.510383 0.623531 0.034 Uiso 1 1 d R U . . .
C24 C 0.1566(8) 0.6243(6) 0.6630(4) 0.0372(18) Uani 1 1 d . . . . .
H24A H 0.128245 0.614486 0.701204 0.045 Uiso 1 1 calc R U . . .
H24B H 0.131667 0.702811 0.649640 0.045 Uiso 1 1 calc R U . . .
C25 C 0.3077(8) 0.6118(6) 0.6683(4) 0.0330(17) Uani 1 1 d . . . . .
H25A H 0.341837 0.660935 0.639356 0.040 Uiso 1 1 calc R U . . .
H25B H 0.347821 0.639002 0.706512 0.040 Uiso 1 1 calc R U . . .
C26 C 0.3515(6) 0.4889(5) 0.6603(3) 0.0211(13) Uani 1 1 d . . . . .
H26A H 0.406313 0.459254 0.697230 0.025 Uiso 1 1 d R U . . .
C27 C 0.3732(6) 0.4432(5) 0.6067(3) 0.0218(13) Uani 1 1 d . . . . .
H27A H 0.434393 0.376200 0.600759 0.026 Uiso 1 1 d R U . . .
C28 C 0.3541(8) 0.5093(6) 0.5508(3) 0.0362(17) Uani 1 1 d . . . . .
H28A H 0.358993 0.455163 0.518840 0.043 Uiso 1 1 calc R U . . .
H28B H 0.427886 0.565150 0.550834 0.043 Uiso 1 1 calc R U . . .
C29 C 0.2209(7) 0.5731(6) 0.5408(3) 0.0343(17) Uani 1 1 d . . . . .
H29A H 0.233656 0.651740 0.556284 0.041 Uiso 1 1 calc R U . . .
H29B H 0.191759 0.579293 0.499149 0.041 Uiso 1 1 calc R U . . .
C30 C 0.1130(7) 0.5142(6) 0.5684(3) 0.0281(15) Uani 1 1 d . . . . .
H30A H 0.031201 0.475486 0.547812 0.034 Uiso 1 1 d R U . . .
Cl1 Cl -0.01580(15) 0.28061(14) 0.60239(7) 0.0263(3) Uani 1 1 d . . . . .
Ir1 Ir 0.19265(2) 0.37745(2) 0.62743(2) 0.01757(13) Uani 1 1 d . . . . .
N1 N 0.3147(5) 0.1430(4) 0.6358(2) 0.0186(11) Uani 1 1 d . . . . .

loop_
_atom_site_aniso_label
_atom_site_aniso_U_11
_atom_site_aniso_U_22
_atom_site_aniso_U_33
_atom_site_aniso_U_23
_atom_site_aniso_U_13
_atom_site_aniso_U_12
C1 0.038(4) 0.063(5) 0.027(4) 0.009(4) 0.000(3) 0.022(4)
C2 0.032(4) 0.052(5) 0.038(4) -0.024(4) 0.002(3) -0.011(4)
C3 0.023(3) 0.040(4) 0.019(3) -0.004(3) 0.000(3) 0.001(3)
C4 0.024(3) 0.021(3) 0.024(3) 0.000(3) 0.002(3) -0.002(3)
C5 0.037(4) 0.037(4) 0.012(3) 0.002(3) 0.007(3) 0.002(3)
C6 0.033(4) 0.038(4) 0.017(3) 0.001(3) 0.017(3) -0.001(3)
C7 0.023(3) 0.027(3) 0.027(3) -0.002(3) 0.006(3) 0.003(3)
C8 0.018(3) 0.019(3) 0.022(3) -0.006(3) 0.000(2) -0.001(2)
C9 0.019(3) 0.016(3) 0.013(3) 0.004(2) 0.004(2) -0.003(2)
C10 0.020(3) 0.027(3) 0.021(3) 0.002(3) 0.003(2) -0.001(3)
C11 0.027(4) 0.036(4) 0.026(3) -0.008(3) -0.004(3) 0.001(3)
C12 0.021(3) 0.035(4) 0.030(4) -0.002(3) 0.000(3) 0.010(3)
C13 0.024(3) 0.013(3) 0.024(3) 0.001(2) 0.002(3) -0.001(2)
C14 0.032(4) 0.021(3) 0.037(4) 0.007(3) 0.004(3) 0.002(3)
C15 0.031(4) 0.024(3) 0.037(4) 0.000(3) 0.003(3) -0.013(3)
C16 0.011(3) 0.022(3) 0.017(3) -0.004(2) 0.004(2) 0.000(2)
C17 0.015(3) 0.022(3) 0.020(3) 0.002(3) 0.007(2) -0.002(2)
C18 0.030(4) 0.020(3) 0.022(3) 0.001(3) 0.001(3) 0.000(3)
C19 0.022(3) 0.030(3) 0.017(3) -0.002(3) 0.001(2) 0.000(3)
C20 0.034(4) 0.051(5) 0.022(3) -0.005(3) 0.006(3) -0.007(3)
C21 0.021(3) 0.030(4) 0.023(3) -0.001(3) 0.008(3) -0.003(3)
C22 0.030(4) 0.045(4) 0.029(4) 0.001(3) 0.015(3) 0.005(3)
C23 0.019(3) 0.028(4) 0.038(4) 0.003(3) 0.003(3) 0.007(3)
C24 0.042(5) 0.026(4) 0.045(5) -0.003(3) 0.009(4) 0.009(3)
C25 0.034(4) 0.027(4) 0.039(4) -0.004(3) 0.008(3) 0.000(3)
C26 0.019(3) 0.017(3) 0.028(3) 0.001(3) 0.004(3) -0.006(2)
C27 0.017(3) 0.022(3) 0.027(3) 0.003(3) 0.005(2) -0.006(3)
C28 0.039(4) 0.032(4) 0.041(4) 0.007(3) 0.014(3) -0.005(3)
C29 0.036(4) 0.033(4) 0.034(4) 0.020(3) 0.006(3) 0.002(3)
C30 0.026(3) 0.029(4) 0.028(3) 0.011(3) -0.004(3) -0.002(3)
Cl1 0.0185(7) 0.0303(8) 0.0293(8) 0.0013(7) 0.0008(6) -0.0046(6)
Ir1 0.01602(19) 0.01722(18) 0.01928(18) 0.00150(10) 0.00170(11) 0.00018(9)
N1 0.022(3) 0.016(2) 0.018(3) 0.004(2) 0.001(2) -0.003(2)

loop_
_atom_type_symbol
_atom_type_description
_atom_type_scat_dispersion_real
_atom_type_scat_dispersion_imag
_atom_type_scat_source
C C 0.0137 0.0067 'International Tables Vol C Tables 4.2.6.8 and 6.1.1.4'
H H 0.0000 0.0000 'International Tables Vol C Tables 4.2.6.8 and 6.1.1.4'
Cl Cl 0.3281 0.5435 'International Tables Vol C Tables 4.2.6.8 and 6.1.1.4'
Ir Ir -5.7005 5.2682 'International Tables Vol C Tables 4.2.6.8 and 6.1.1.4'
N N 0.0241 0.0134 'International Tables Vol C Tables 4.2.6.8 and 6.1.1.4'

loop_
_geom_angle_atom_site_label_1
_geom_angle_atom_site_label_2
_geom_angle_atom_site_label_3
_geom_angle
_geom_angle_site_symmetry_1
_geom_angle_site_symmetry_3
_geom_angle_publ_flag
C3 C1 H1A 109.5 . . ?
C3 C1 H1B 109.5 . . ?
H1A C1 H1B 109.5 . . ?
C3 C1 H1C 109.5 . . ?
H1A C1 H1C 109.5 . . ?
H1B C1 H1C 109.5 . . ?
C3 C2 H2A 109.5 . . ?
C3 C2 H2B 109.5 . . ?
H2A C2 H2B 109.5 . . ?
C3 C2 H2C 109.5 . . ?
H2A C2 H2C 109.5 . . ?
H2B C2 H2C 109.5 . . ?
C4 C3 C1 112.4(6) . . ?
C4 C3 C2 109.5(6) . . ?
C1 C3 C2 110.3(6) . . ?
C4 C3 H3 108.2 . . ?
C1 C3 H3 108.2 . . ?
C2 C3 H3 108.2 . . ?
C9 C4 C5 117.3(6) . . ?
C9 C4 C3 125.9(6) . . ?
C5 C4 C3 116.8(6) . . ?
C6 C5 C4 121.8(6) . . ?
C6 C5 H5 119.1 . . ?
C4 C5 H5 119.1 . . ?
C5 C6 C7 119.7(6) . . ?
C5 C6 H6 120.2 . . ?
C7 C6 H6 120.2 . . ?
C6 C7 C8 121.3(6) . . ?
C6 C7 H7 119.4 . . ?
C8 C7 H7 119.4 . . ?
C7 C8 C9 117.8(6) . . ?
C7 C8 C10 117.2(5) . . ?
C9 C8 C10 125.0(5) . . ?
C4 C9 C8 122.1(6) . . ?
C4 C9 N1 121.4(5) . . ?
C8 C9 N1 116.5(5) . . ?
C8 C10 C12 111.4(5) . . ?
C8 C10 C11 112.5(5) . . ?
C12 C10 C11 108.8(5) . . ?
C8 C10 H10 108.0 . . ?
C12 C10 H10 108.0 . . ?
C11 C10 H10 108.0 . . ?
C10 C11 H11A 109.5 . . ?
C10 C11 H11B 109.5 . . ?
H11A C11 H11B 109.5 . . ?
C10 C11 H11C 109.5 . . ?
H11A C11 H11C 109.5 . . ?
H11B C11 H11C 109.5 . . ?
C10 C12 H12A 109.5 . . ?
C10 C12 H12B 109.5 . . ?
H12A C12 H12B 109.5 . . ?
C10 C12 H12C 109.5 . . ?
H12A C12 H12C 109.5 . . ?
H12B C12 H12C 109.5 . . ?
N1 C13 C14 113.7(5) . . ?
N1 C13 C15 108.7(5) . . ?
C14 C13 C15 109.9(5) . . ?
N1 C13 C18 100.1(5) . . ?
C14 C13 C18 113.2(5) . . ?
C15 C13 C18 110.8(5) . . ?
C13 C14 H14A 109.5 . . ?
C13 C14 H14B 109.5 . . ?
H14A C14 H14B 109.5 . . ?
C13 C14 H14C 109.5 . . ?
H14A C14 H14C 109.5 . . ?
H14B C14 H14C 109.5 . . ?
C13 C15 H15A 109.5 . . ?
C13 C15 H15B 109.5 . . ?
H15A C15 H15B 109.5 . . ?
C13 C15 H15C 109.5 . . ?
H15A C15 H15C 109.5 . . ?
H15B C15 H15C 109.5 . . ?
N1 C16 C17 107.8(5) . . ?
N1 C16 Ir1 127.0(4) . . ?
C17 C16 Ir1 124.6(4) . . ?
C16 C17 C19 106.8(5) . . ?
C16 C17 C21 115.7(5) . . ?
C19 C17 C21 109.6(5) . . ?
C16 C17 C18 104.0(5) . . ?
C19 C17 C18 109.2(5) . . ?
C21 C17 C18 111.2(5) . . ?
C13 C18 C17 106.4(5) . . ?
C13 C18 H18A 110.4 . . ?
C17 C18 H18A 110.4 . . ?
C13 C18 H18B 110.4 . . ?
C17 C18 H18B 110.4 . . ?
H18A C18 H18B 108.6 . . ?
C20 C19 C17 114.0(5) . . ?
C20 C19 H19A 108.8 . . ?
C17 C19 H19A 108.8 . . ?
C20 C19 H19B 108.8 . . ?
C17 C19 H19B 108.8 . . ?
H19A C19 H19B 107.7 . . ?
C19 C20 H20A 109.5 . . ?
C19 C20 H20B 109.5 . . ?
H20A C20 H20B 109.5 . . ?
C19 C20 H20C 109.5 . . ?
H20A C20 H20C 109.5 . . ?
H20B C20 H20C 109.5 . . ?
C22 C21 C17 116.2(5) . . ?
C22 C21 H21A 108.2 . . ?
C17 C21 H21A 108.2 . . ?
C22 C21 H21B 108.2 . . ?
C17 C21 H21B 108.2 . . ?
H21A C21 H21B 107.4 . . ?
C21 C22 H22A 109.5 . . ?
C21 C22 H22B 109.5 . . ?
H22A C22 H22B 109.5 . . ?
C21 C22 H22C 109.5 . . ?
H22A C22 H22C 109.5 . . ?
H22B C22 H22C 109.5 . . ?
C30 C23 C24 125.0(7) . . ?
C30 C23 Ir1 72.3(4) . . ?
C24 C23 Ir1 109.3(4) . . ?
C30 C23 H23A 106.5 . . ?
C24 C23 H23A 125.9 . . ?
Ir1 C23 H23A 100.5 . . ?
C23 C24 C25 113.1(6) . . ?
C23 C24 H24A 109.0 . . ?
C25 C24 H24A 109.0 . . ?
C23 C24 H24B 109.0 . . ?
C25 C24 H24B 109.0 . . ?
H24A C24 H24B 107.8 . . ?
C26 C25 C24 112.7(6) . . ?
C26 C25 H25A 109.0 . . ?
C24 C25 H25A 109.0 . . ?
C26 C25 H25B 109.0 . . ?
C24 C25 H25B 109.0 . . ?
H25A C25 H25B 107.8 . . ?
C27 C26 C25 123.3(6) . . ?
C27 C26 Ir1 69.2(3) . . ?
C25 C26 Ir1 113.8(5) . . ?
C27 C26 H26A 120.0 . . ?
C25 C26 H26A 110.2 . . ?
Ir1 C26 H26A 113.4 . . ?
C26 C27 C28 124.7(6) . . ?
C26 C27 Ir1 71.6(3) . . ?
C28 C27 Ir1 112.1(4) . . ?
C26 C27 H27A 125.7 . . ?
C28 C27 H27A 106.1 . . ?
Ir1 C27 H27A 108.4 . . ?
C27 C28 C29 112.8(6) . . ?
C27 C28 H28A 109.0 . . ?
C29 C28 H28A 109.0 . . ?
C27 C28 H28B 109.0 . . ?
C29 C28 H28B 109.0 . . ?
H28A C28 H28B 107.8 . . ?
C30 C29 C28 112.6(6) . . ?
C30 C29 H29A 109.1 . . ?
C28 C29 H29A 109.1 . . ?
C30 C29 H29B 109.1 . . ?
C28 C29 H29B 109.1 . . ?
H29A C29 H29B 107.8 . . ?
C23 C30 C29 124.5(7) . . ?
C23 C30 Ir1 71.0(4) . . ?
C29 C30 Ir1 112.3(4) . . ?
C23 C30 H30A 105.6 . . ?
C29 C30 H30A 126.1 . . ?
Ir1 C30 H30A 100.8 . . ?
C16 Ir1 C27 98.7(2) . . ?
C16 Ir1 C26 100.4(2) . . ?
C27 Ir1 C26 39.2(2) . . ?
C16 Ir1 C23 156.3(2) . . ?
C27 Ir1 C23 97.1(3) . . ?
C26 Ir1 C23 81.1(2) . . ?
C16 Ir1 C30 164.8(3) . . ?
C27 Ir1 C30 80.9(3) . . ?
C26 Ir1 C30 88.9(2) . . ?
C23 Ir1 C30 36.7(3) . . ?
C16 Ir1 Cl1 86.21(17) . . ?
C27 Ir1 Cl1 151.59(18) . . ?
C26 Ir1 Cl1 166.76(17) . . ?
C23 Ir1 Cl1 88.25(19) . . ?
C30 Ir1 Cl1 87.21(18) . . ?
C16 N1 C9 124.2(5) . . ?
C16 N1 C13 113.4(5) . . ?
C9 N1 C13 122.4(5) . . ?

loop_
_geom_bond_atom_site_label_1
_geom_bond_atom_site_label_2
_geom_bond_distance
_geom_bond_site_symmetry_2
_geom_bond_publ_flag
C1 C3 1.519(10) . ?
C1 H1A 0.9800 . ?
C1 H1B 0.9800 . ?
C1 H1C 0.9800 . ?
C2 C3 1.549(10) . ?
C2 H2A 0.9800 . ?
C2 H2B 0.9800 . ?
C2 H2C 0.9800 . ?
C3 C4 1.518(9) . ?
C3 H3 1.0000 . ?
C4 C9 1.394(8) . ?
C4 C5 1.407(9) . ?
C5 C6 1.378(10) . ?
C5 H5 0.9500 . ?
C6 C7 1.379(9) . ?
C6 H6 0.9500 . ?
C7 C8 1.399(9) . ?
C7 H7 0.9500 . ?
C8 C9 1.409(8) . ?
C8 C10 1.513(8) . ?
C9 N1 1.461(7) . ?
C10 C12 1.532(9) . ?
C10 C11 1.538(9) . ?
C10 H10 1.0000 . ?
C11 H11A 0.9800 . ?
C11 H11B 0.9800 . ?
C11 H11C 0.9800 . ?
C12 H12A 0.9800 . ?
C12 H12B 0.9800 . ?
C12 H12C 0.9800 . ?
C13 N1 1.519(7) . ?
C13 C14 1.527(9) . ?
C13 C15 1.525(9) . ?
C13 C18 1.536(9) . ?
C14 H14A 0.9800 . ?
C14 H14B 0.9800 . ?
C14 H14C 0.9800 . ?
C15 H15A 0.9800 . ?
C15 H15B 0.9800 . ?
C15 H15C 0.9800 . ?
C16 N1 1.337(8) . ?
C16 C17 1.545(8) . ?
C16 Ir1 1.995(6) . ?
C17 C19 1.544(8) . ?
C17 C21 1.545(8) . ?
C17 C18 1.549(9) . ?
C18 H18A 0.9900 . ?
C18 H18B 0.9900 . ?
C19 C20 1.527(9) . ?
C19 H19A 0.9900 . ?
C19 H19B 0.9900 . ?
C20 H20A 0.9800 . ?
C20 H20B 0.9800 . ?
C20 H20C 0.9800 . ?
C21 C22 1.527(10) . ?
C21 H21A 0.9900 . ?
C21 H21B 0.9900 . ?
C22 H22A 0.9800 . ?
C22 H22B 0.9800 . ?
C22 H22C 0.9800 . ?
C23 C30 1.380(10) . ?
C23 C24 1.510(10) . ?
C23 Ir1 2.181(6) . ?
C23 H23A 0.9962 . ?
C24 C25 1.522(11) . ?
C24 H24A 0.9900 . ?
C24 H24B 0.9900 . ?
C25 C26 1.519(9) . ?
C25 H25A 0.9900 . ?
C25 H25B 0.9900 . ?
C26 C27 1.418(9) . ?
C26 Ir1 2.129(6) . ?
C26 H26A 1.0278 . ?
C27 C28 1.519(9) . ?
C27 Ir1 2.097(6) . ?
C27 H27A 1.0180 . ?
C28 C29 1.528(10) . ?
C28 H28A 0.9900 . ?
C28 H28B 0.9900 . ?
C29 C30 1.510(9) . ?
C29 H29A 0.9900 . ?
C29 H29B 0.9900 . ?
C30 Ir1 2.199(6) . ?
C30 H30A 1.0067 . ?
Cl1 Ir1 2.3925(15) . ?
